data_7213808
loop_
_publ_author_name
'Jia, Chunmei'
'Lin, Qiang'
'Yuan, Wenbing'

_publ_section_title
;
 A series of coordination polymers constructed by a flexible
 tetracarboxylic acid: synthesis, structural diversity and luminescent
 properties
;
_journal_issue 12
_journal_name_full CrystEngComm
_journal_page_first 2508
_journal_paper_doi 10.1039/c3ce42127a
_journal_volume 16
_journal_year 2014
_chemical_formula_sum 'C44 H32 N6 O11 Zn2'
_chemical_formula_weight 951.50
_chemical_name_systematic
; 
 ? 
;
_space_group_IT_number 15
_symmetry_cell_setting monoclinic
_symmetry_space_group_name_Hall '-C 2yc'
_symmetry_space_group_name_H-M 'C 1 2/c 1'
_atom_sites_solution_hydrogens geom
_atom_sites_solution_primary direct
_atom_sites_solution_secondary difmap
_audit_creation_method SHELXL-97
_cell_angle_alpha 90.00
_cell_angle_beta 92.450(9)
_cell_angle_gamma 90.00
_cell_formula_units_Z 4
_cell_length_a 27.733(15)
_cell_length_b 10.217(6)
_cell_length_c 14.405(8)
_cell_measurement_temperature 296(2)
_cell_volume 4078(4)
_computing_structure_refinement 'SHELXL-97 (Sheldrick, 1997)'
_computing_structure_solution 'SHELXS-97 (Sheldrick, 1990)'
_diffrn_ambient_temperature 296(2)
_diffrn_measured_fraction_theta_full 0.980
_diffrn_measured_fraction_theta_max 0.980
_diffrn_radiation_monochromator graphite
_diffrn_radiation_source 'fine-focus sealed tube'
_diffrn_radiation_type MoK\a
_diffrn_radiation_wavelength 0.71073
_diffrn_reflns_av_R_equivalents 0.0518
_diffrn_reflns_av_sigmaI/netI 0.0631
_diffrn_reflns_limit_h_max 34
_diffrn_reflns_limit_h_min -36
_diffrn_reflns_limit_k_max 12
_diffrn_reflns_limit_k_min -13
_diffrn_reflns_limit_l_max 15
_diffrn_reflns_limit_l_min -18
_diffrn_reflns_number 12160
_diffrn_reflns_theta_full 28.03
_diffrn_reflns_theta_max 28.03
_diffrn_reflns_theta_min 1.47
_exptl_absorpt_coefficient_mu 1.248
_exptl_absorpt_correction_T_max 0.8546
_exptl_absorpt_correction_T_min 0.7539
_exptl_absorpt_correction_type multi-scan
_exptl_crystal_density_diffrn 1.550
_exptl_crystal_density_method 'not measured'
_exptl_crystal_F_000 1944
_exptl_crystal_size_max 0.24
_exptl_crystal_size_mid 0.22
_exptl_crystal_size_min 0.13
_refine_diff_density_max 1.016
_refine_diff_density_min -0.818
_refine_diff_density_rms 0.085
_refine_ls_extinction_method none
_refine_ls_goodness_of_fit_ref 1.057
_refine_ls_hydrogen_treatment mixed
_refine_ls_matrix_type full
_refine_ls_number_parameters 284
_refine_ls_number_reflns 4858
_refine_ls_number_restraints 0
_refine_ls_restrained_S_all 1.057
_refine_ls_R_factor_all 0.0745
_refine_ls_R_factor_gt 0.0527
_refine_ls_shift/su_max 0.001
_refine_ls_shift/su_mean 0.000
_refine_ls_structure_factor_coef Fsqd
_refine_ls_weighting_details 'calc w=1/[\s^2^(Fo^2^)+(0.0861P)^2^+1.9051P] where P=(Fo^2^+2Fc^2^)/3'
_refine_ls_weighting_scheme calc
_refine_ls_wR_factor_gt 0.1482
_refine_ls_wR_factor_ref 0.1624
_reflns_number_gt 3463
_reflns_number_total 4858
_reflns_threshold_expression >2sigma(I)
_cod_data_source_file c3ce42127a.txt
_cod_data_source_block d
_cod_depositor_comments
;
The following automatic conversions were performed:

'_symmetry_cell_setting' value 'Monoclinic' changed to 'monoclinic'
according to
/usr/data/users/saulius/automatic-downloads/current/RSC/lib/dictionaries/cif_core.dic
dictionary named 'cif_core.dic' version 2.4.2 from
2011-04-26.

'_exptl_absorpt_correction_type' value 'Multi-scan'
changed to 'multi-scan' according to
/usr/data/users/saulius/automatic-downloads/current/RSC/lib/dictionaries/cif_core.dic
dictionary named 'cif_core.dic' version 2.4.2 from 2011-04-26.

Automatic conversion script
Id: cif_fix_values 2281 2013-09-26 08:29:07Z andrius 
;
_cod_original_sg_symbol_H-M C2/c
_cod_database_code 7213808

loop_
_symmetry_equiv_pos_as_xyz
'x, y, z'
'-x, y, -z+1/2'
'x+1/2, y+1/2, z'
'-x+1/2, y+1/2, -z+1/2'
'-x, -y, -z'
'x, -y, z-1/2'
'-x+1/2, -y+1/2, -z'
'x+1/2, -y+1/2, z-1/2'

loop_
_atom_site_label
_atom_site_type_symbol
_atom_site_fract_x
_atom_site_fract_y
_atom_site_fract_z
_atom_site_U_iso_or_equiv
_atom_site_adp_type
_atom_site_occupancy
_atom_site_symmetry_multiplicity
_atom_site_calc_flag
_atom_site_refinement_flags
Zn1 Zn 0.592554(13) 0.80307(4) 0.60391(3) 0.04437(16) Uani 1 1 d .
O1 O 0.59850(9) 0.2831(3) 0.98263(17) 0.0550(6) Uani 1 1 d .
O4 O 0.63935(8) 0.7100(2) 0.68860(18) 0.0508(6) Uani 1 1 d .
N2 N 0.59856(9) 1.0031(3) 0.61608(18) 0.0467(7) Uani 1 1 d .
N3 N 0.51985(10) 0.8536(3) 0.62034(19) 0.0481(7) Uani 1 1 d .
C6 C 0.69571(10) 0.4780(3) 0.7300(2) 0.0367(6) Uani 1 1 d .
H6 H 0.7072 0.5261 0.6808 0.044 Uiso 1 1 calc R
C5 C 0.64840(10) 0.4998(3) 0.75907(19) 0.0360(6) Uani 1 1 d .
C2 C 0.70708(11) 0.3151(3) 0.8502(2) 0.0393(7) Uani 1 1 d .
H2 H 0.7266 0.2546 0.8822 0.047 Uiso 1 1 calc R
O3 O 0.57378(8) 0.5898(3) 0.69560(19) 0.0580(7) Uani 1 1 d .
C1 C 0.72564(10) 0.3841(3) 0.7749(2) 0.0365(6) Uani 1 1 d .
N1 N 0.77266(10) 0.3620(3) 0.7501(2) 0.0487(7) Uani 1 1 d .
C3 C 0.65995(12) 0.3357(3) 0.8778(2) 0.0411(7) Uani 1 1 d .
C7 C 0.61796(11) 0.6044(3) 0.7116(2) 0.0397(7) Uani 1 1 d .
C4 C 0.63014(11) 0.4278(3) 0.8314(2) 0.0403(7) Uani 1 1 d .
H4 H 0.5986 0.4405 0.8488 0.048 Uiso 1 1 calc R
C10 C 0.76921(12) 0.3234(3) 0.5771(2) 0.0475(8) Uani 1 1 d .
C18 C 0.51226(11) 0.9845(4) 0.6231(2) 0.0474(8) Uani 1 1 d .
C17 C 0.55609(12) 1.0689(4) 0.6203(2) 0.0476(8) Uani 1 1 d .
C12 C 0.77133(15) 0.1858(4) 0.5750(3) 0.0566(10) Uani 1 1 d .
H12 H 0.7856 0.1414 0.6254 0.068 Uiso 1 1 calc R
C9 C 0.79065(11) 0.3995(4) 0.6602(2) 0.0523(8) Uani 1 1 d .
H9A H 0.8254 0.3881 0.6624 0.063 Uiso 1 1 calc R
H9B H 0.7841 0.4919 0.6504 0.063 Uiso 1 1 calc R
C13 C 0.63962(13) 1.0728(4) 0.6121(3) 0.0609(10) Uani 1 1 d .
H13 H 0.6688 1.0281 0.6104 0.073 Uiso 1 1 calc R
C16 C 0.55424(17) 1.2036(4) 0.6202(3) 0.0712(13) Uani 1 1 d .
H16 H 0.5249 1.2467 0.6247 0.085 Uiso 1 1 calc R
C11 C 0.74736(14) 0.3855(4) 0.5005(3) 0.0568(9) Uani 1 1 d .
H11 H 0.7452 0.4764 0.4997 0.068 Uiso 1 1 calc R
C19 C 0.46540(13) 1.0368(5) 0.6260(3) 0.0639(11) Uani 1 1 d .
H19 H 0.4605 1.1268 0.6272 0.077 Uiso 1 1 calc R
C21 C 0.43497(15) 0.8186(5) 0.6253(4) 0.0785(15) Uani 1 1 d .
H21 H 0.4092 0.7603 0.6258 0.094 Uiso 1 1 calc R
C14 C 0.64027(18) 1.2086(4) 0.6103(4) 0.0787(15) Uani 1 1 d .
H14 H 0.6692 1.2539 0.6071 0.094 Uiso 1 1 calc R
C22 C 0.48231(14) 0.7728(5) 0.6229(3) 0.0650(11) Uani 1 1 d .
H22 H 0.4878 0.6830 0.6232 0.078 Uiso 1 1 calc R
C20 C 0.42706(14) 0.9514(6) 0.6269(3) 0.0796(15) Uani 1 1 d .
H20 H 0.3957 0.9836 0.6286 0.096 Uiso 1 1 calc R
O2 O 0.66868(12) 0.1769(3) 0.9995(2) 0.0825(10) Uani 1 1 d .
C8 C 0.64234(13) 0.2582(4) 0.9583(2) 0.0504(8) Uani 1 1 d .
OW1 O 0.5000 0.4169(5) 0.7500 0.113(2) Uani 1 2 d S
C15 C 0.59708(18) 1.2748(5) 0.6133(4) 0.0888(17) Uani 1 1 d .
H15 H 0.5964 1.3657 0.6108 0.107 Uiso 1 1 calc R
OW2 O 0.5249(9) 0.475(3) 0.961(2) 0.635(18) Uiso 1 1 d .
H1 H 0.7897(17) 0.298(4) 0.777(3) 0.068(13) Uiso 1 1 d .

loop_
_atom_site_aniso_label
_atom_site_aniso_U_11
_atom_site_aniso_U_22
_atom_site_aniso_U_33
_atom_site_aniso_U_23
_atom_site_aniso_U_13
_atom_site_aniso_U_12
Zn1 0.0362(2) 0.0515(3) 0.0459(2) 0.00028(15) 0.00647(15) 0.01268(16)
O1 0.0402(12) 0.0724(17) 0.0531(14) 0.0109(12) 0.0099(10) -0.0093(12)
O4 0.0393(12) 0.0442(13) 0.0680(16) 0.0104(11) -0.0082(11) -0.0038(10)
N2 0.0392(15) 0.0535(17) 0.0476(15) -0.0076(12) 0.0042(11) 0.0135(13)
N3 0.0383(15) 0.0607(18) 0.0460(15) 0.0094(13) 0.0108(11) 0.0077(14)
C6 0.0283(14) 0.0424(16) 0.0396(15) 0.0016(12) 0.0054(11) -0.0018(12)
C5 0.0298(14) 0.0389(15) 0.0395(15) -0.0030(12) 0.0029(11) -0.0009(12)
C2 0.0367(16) 0.0362(16) 0.0453(17) 0.0028(12) 0.0040(12) 0.0039(13)
O3 0.0276(11) 0.0592(16) 0.0869(18) 0.0099(13) -0.0005(11) 0.0044(11)
C1 0.0285(14) 0.0408(16) 0.0403(15) -0.0050(12) 0.0042(11) 0.0005(12)
N1 0.0316(14) 0.0623(19) 0.0529(16) 0.0110(14) 0.0089(11) 0.0109(14)
C3 0.0413(16) 0.0396(16) 0.0430(17) -0.0012(12) 0.0095(13) -0.0020(14)
C7 0.0361(16) 0.0418(17) 0.0413(16) -0.0035(13) 0.0023(12) 0.0043(14)
C4 0.0309(15) 0.0449(17) 0.0457(17) -0.0024(13) 0.0090(12) 0.0003(13)
C10 0.0355(16) 0.056(2) 0.0530(19) 0.0162(15) 0.0201(14) 0.0081(14)
C18 0.0408(17) 0.071(2) 0.0312(15) 0.0009(14) 0.0105(12) 0.0176(16)
C17 0.0416(18) 0.061(2) 0.0401(17) -0.0124(14) 0.0025(13) 0.0162(16)
C12 0.058(2) 0.057(2) 0.054(2) 0.0196(17) 0.0103(17) 0.0142(18)
C9 0.0299(16) 0.063(2) 0.065(2) 0.0078(17) 0.0168(14) 0.0024(16)
C13 0.0399(19) 0.067(3) 0.076(3) -0.0204(19) 0.0009(17) 0.0032(18)
C16 0.057(2) 0.063(3) 0.093(3) -0.031(2) -0.004(2) 0.018(2)
C11 0.060(2) 0.049(2) 0.063(2) 0.0170(17) 0.0191(17) 0.0143(18)
C19 0.044(2) 0.084(3) 0.064(2) 0.019(2) 0.0174(17) 0.024(2)
C21 0.040(2) 0.106(4) 0.091(3) 0.040(3) 0.017(2) -0.005(2)
C14 0.060(3) 0.062(3) 0.113(4) -0.034(2) -0.006(3) -0.004(2)
C22 0.046(2) 0.077(3) 0.073(3) 0.022(2) 0.0163(18) 0.001(2)
C20 0.038(2) 0.117(4) 0.086(3) 0.042(3) 0.0222(19) 0.018(2)
O2 0.086(2) 0.073(2) 0.092(2) 0.0403(16) 0.0430(18) 0.0276(17)
C8 0.053(2) 0.0445(19) 0.055(2) 0.0055(15) 0.0183(16) -0.0054(17)
OW1 0.067(3) 0.074(3) 0.203(6) 0.000 0.056(3) 0.000
C15 0.082(4) 0.052(3) 0.131(5) -0.038(3) -0.008(3) 0.003(2)

loop_
_atom_type_symbol
_atom_type_description
_atom_type_scat_dispersion_real
_atom_type_scat_dispersion_imag
_atom_type_scat_source
C C 0.0033 0.0016 'International Tables Vol C Tables 4.2.6.8 and 6.1.1.4'
H H 0.0000 0.0000 'International Tables Vol C Tables 4.2.6.8 and 6.1.1.4'
N N 0.0061 0.0033 'International Tables Vol C Tables 4.2.6.8 and 6.1.1.4'
O O 0.0106 0.0060 'International Tables Vol C Tables 4.2.6.8 and 6.1.1.4'
Zn Zn 0.2839 1.4301 'International Tables Vol C Tables 4.2.6.8 and 6.1.1.4'

loop_
_geom_angle_atom_site_label_1
_geom_angle_atom_site_label_2
_geom_angle_atom_site_label_3
_geom_angle
_geom_angle_site_symmetry_1
_geom_angle_site_symmetry_3
O1 Zn1 O4 104.69(11) 6_565 .
O1 Zn1 N2 120.67(11) 6_565 .
O4 Zn1 N2 112.04(10) . .
O1 Zn1 N3 109.05(11) 6_565 .
O4 Zn1 N3 130.75(11) . .
N2 Zn1 N3 79.68(11) . .
C8 O1 Zn1 105.4(2) . 6_566
C7 O4 Zn1 105.35(19) . .
C13 N2 C17 118.4(3) . .
C13 N2 Zn1 126.0(2) . .
C17 N2 Zn1 115.3(2) . .
C22 N3 C18 119.3(3) . .
C22 N3 Zn1 127.3(3) . .
C18 N3 Zn1 113.4(2) . .
C1 C6 C5 120.6(3) . .
C1 C6 H6 119.7 . .
C5 C6 H6 119.7 . .
C4 C5 C6 120.8(3) . .
C4 C5 C7 120.0(3) . .
C6 C5 C7 119.1(3) . .
C3 C2 C1 121.3(3) . .
C3 C2 H2 119.3 . .
C1 C2 H2 119.3 . .
N1 C1 C6 122.4(3) . .
N1 C1 C2 119.7(3) . .
C6 C1 C2 117.8(3) . .
C1 N1 C9 123.2(3) . .
C1 N1 H1 120(3) . .
C9 N1 H1 113(3) . .
C2 C3 C4 120.3(3) . .
C2 C3 C8 118.6(3) . .
C4 C3 C8 121.1(3) . .
O3 C7 O4 121.0(3) . .
O3 C7 C5 121.8(3) . .
O4 C7 C5 117.2(3) . .
C5 C4 C3 119.1(3) . .
C5 C4 H4 120.4 . .
C3 C4 H4 120.4 . .
C11 C10 C12 117.1(4) . .
C11 C10 C9 122.1(3) . .
C12 C10 C9 120.7(3) . .
N3 C18 C19 121.4(4) . .
N3 C18 C17 116.2(3) . .
C19 C18 C17 122.4(4) . .
N2 C17 C16 121.8(4) . .
N2 C17 C18 115.0(3) . .
C16 C17 C18 123.2(3) . .
C11 C12 C10 121.7(3) 7_656 .
C11 C12 H12 119.1 7_656 .
C10 C12 H12 119.1 . .
N1 C9 C10 115.2(3) . .
N1 C9 H9A 108.5 . .
C10 C9 H9A 108.5 . .
N1 C9 H9B 108.5 . .
C10 C9 H9B 108.5 . .
H9A C9 H9B 107.5 . .
N2 C13 C14 122.8(4) . .
N2 C13 H13 118.6 . .
C14 C13 H13 118.6 . .
C17 C16 C15 119.2(4) . .
C17 C16 H16 120.4 . .
C15 C16 H16 120.4 . .
C10 C11 C12 121.1(3) . 7_656
C10 C11 H11 119.4 . .
C12 C11 H11 119.4 7_656 .
C20 C19 C18 118.3(4) . .
C20 C19 H19 120.8 . .
C18 C19 H19 120.8 . .
C20 C21 C22 118.8(4) . .
C20 C21 H21 120.6 . .
C22 C21 H21 120.6 . .
C15 C14 C13 118.6(5) . .
C15 C14 H14 120.7 . .
C13 C14 H14 120.7 . .
N3 C22 C21 122.1(4) . .
N3 C22 H22 119.0 . .
C21 C22 H22 119.0 . .
C21 C20 C19 120.1(4) . .
C21 C20 H20 119.9 . .
C19 C20 H20 119.9 . .
O2 C8 O1 122.5(3) . .
O2 C8 C3 121.2(3) . .
O1 C8 C3 116.2(3) . .
C14 C15 C16 119.2(5) . .
C14 C15 H15 120.4 . .
C16 C15 H15 120.4 . .

loop_
_geom_bond_atom_site_label_1
_geom_bond_atom_site_label_2
_geom_bond_distance
_geom_bond_site_symmetry_2
Zn1 O1 1.970(3) 6_565
Zn1 O4 1.985(2) .
Zn1 N2 2.058(3) .
Zn1 N3 2.104(3) .
O1 C8 1.305(4) .
O1 Zn1 1.970(3) 6_566
O4 C7 1.282(4) .
N2 C13 1.347(5) .
N2 C17 1.360(4) .
N3 C22 1.331(5) .
N3 C18 1.354(5) .
C6 C1 1.408(4) .
C6 C5 1.412(4) .
C6 H6 0.9300 .
C5 C4 1.388(4) .
C5 C7 1.508(4) .
C2 C3 1.399(5) .
C2 C1 1.410(4) .
C2 H2 0.9300 .
O3 C7 1.246(4) .
C1 N1 1.385(4) .
N1 C9 1.458(4) .
N1 H1 0.89(4) .
C3 C4 1.403(4) .
C3 C8 1.502(5) .
C4 H4 0.9300 .
C10 C11 1.389(5) .
C10 C12 1.407(5) .
C10 C9 1.527(5) .
C18 C19 1.407(5) .
C18 C17 1.493(5) .
C17 C16 1.377(5) .
C12 C11 1.391(6) 7_656
C12 H12 0.9300 .
C9 H9A 0.9700 .
C9 H9B 0.9700 .
C13 C14 1.387(6) .
C13 H13 0.9300 .
C16 C15 1.400(7) .
C16 H16 0.9300 .
C11 C12 1.391(6) 7_656
C11 H11 0.9300 .
C19 C20 1.376(6) .
C19 H19 0.9300 .
C21 C20 1.375(7) .
C21 C22 1.395(6) .
C21 H21 0.9300 .
C14 C15 1.378(7) .
C14 H14 0.9300 .
C22 H22 0.9300 .
C20 H20 0.9300 .
O2 C8 1.241(5) .
C15 H15 0.9300 .
